data_2105396
loop_
_publ_author_name
'Moreau, J.M.'
'Parthe, E.'

_publ_section_title
;
 The crystal structures of the rare-earth hexaaurides R Au6
;
_journal_name_full 'Acta Crystallographica B (24,1968-38,1982)'
_journal_page_first 1743
_journal_page_last 1748
_journal_paper_doi 10.1107/S0567740874005723
_journal_volume 30
_journal_year 1974
_chemical_formula_sum 'Au6 Pr'
_chemical_name_systematic 'Pr Au6'
_space_group_IT_number 15
_symmetry_space_group_name_Hall '-C 2yc'
_symmetry_space_group_name_H-M 'C 1 2/c 1'
_cell_angle_alpha 90
_cell_angle_beta 100.3
_cell_angle_gamma 90
_cell_formula_units_Z 4
_cell_length_a 7.765
_cell_length_b 7.745
_cell_length_c 9.076
_cell_volume 537.034
_citation_journal_id_ASTM ACBCAR
_cod_data_source_file gold_684.cif
_cod_data_source_block Au6Pr1
_cod_original_cell_volume 537.0339
_cod_original_formula_sum 'Au6 Pr1'
_cod_database_code 2105396

loop_
_symmetry_equiv_pos_as_xyz
x,y,z
-x,y,-z+1/2
-x,-y,-z
x,-y,z-1/2
x+1/2,y+1/2,z
-x+1/2,y+1/2,-z+1/2
-x+1/2,-y+1/2,-z
x+1/2,-y+1/2,z-1/2

loop_
_atom_site_label
_atom_site_type_symbol
_atom_site_fract_x
_atom_site_fract_y
_atom_site_fract_z
_atom_site_occupancy
_atom_site_U_iso_or_equiv
Au1 Au 0.4016 0.4417 0.3649 1 0.0
Au3 Au 0.3535 0.1886 0.1275 1 0.0
Pr1 Pr 0 0.3148 0.25 1 0.0
Au2 Au 0.3017 0.0804 0.4186 1 0.0
